data_7222074
loop_
_publ_author_name
'Mir, Niyaz A.'
'Dubey, Ritesh'
'Tothadi, Srinu'
'Desiraju, Gautam R.'

_publ_section_title
;
 Combinatorial crystal synthesis of ternary solids based on
 2-methylresorcinol
;
_journal_issue 41
_journal_name_full CrystEngComm
_journal_page_first 7866
_journal_paper_doi 10.1039/C5CE01280E
_journal_volume 17
_journal_year 2015
_chemical_formula_sum 'C19 H16 N2 O2'
_chemical_formula_weight 304.34
_chemical_name_systematic
;
 ?
;
_space_group_crystal_system monoclinic
_space_group_IT_number 14
_space_group_name_Hall '-P 2yn'
_space_group_name_H-M_alt 'P 1 21/n 1'
_symmetry_space_group_name_Hall '-P 2yn'
_symmetry_space_group_name_H-M 'P 1 21/n 1'
_atom_sites_solution_hydrogens mixed
_audit_creation_method SHELXL-2013
_audit_update_record
;
2015-08-18 deposited with the CCDC.
2015-09-09 downloaded from the CCDC.
;
_cell_angle_alpha 90
_cell_angle_beta 91.516(14)
_cell_angle_gamma 90
_cell_formula_units_Z 4
_cell_length_a 7.656(7)
_cell_length_b 22.46(2)
_cell_length_c 8.940(8)
_cell_measurement_temperature 150(2)
_cell_volume 1537(2)
_computing_structure_refinement 'SHELXL-2013 (Sheldrick, 2013)'
_diffrn_ambient_temperature 150(2)
_diffrn_measured_fraction_theta_full 0.998
_diffrn_measured_fraction_theta_max 0.997
_diffrn_measurement_device_type 'Rigaku Mercury375R (2x2 bin mode)'
_diffrn_measurement_method 'profile data from \w-scans'
_diffrn_radiation_type MoK\a
_diffrn_radiation_wavelength 0.71073
_diffrn_reflns_av_R_equivalents 0.0732
_diffrn_reflns_av_unetI/netI 0.0453
_diffrn_reflns_laue_measured_fraction_full 0.998
_diffrn_reflns_laue_measured_fraction_max 0.997
_diffrn_reflns_limit_h_max 9
_diffrn_reflns_limit_h_min -9
_diffrn_reflns_limit_k_max 29
_diffrn_reflns_limit_k_min -29
_diffrn_reflns_limit_l_max 11
_diffrn_reflns_limit_l_min -11
_diffrn_reflns_number 15342
_diffrn_reflns_point_group_measured_fraction_full 0.998
_diffrn_reflns_point_group_measured_fraction_max 0.997
_diffrn_reflns_theta_full 25.242
_diffrn_reflns_theta_max 27.468
_diffrn_reflns_theta_min 1.814
_diffrn_source 'Sealed Tube'
_exptl_absorpt_coefficient_mu 0.087
_exptl_absorpt_correction_T_max 1.000
_exptl_absorpt_correction_T_min 0.815
_exptl_absorpt_correction_type multi-scan
_exptl_absorpt_process_details 'Jacobson, R. (1998) Private communication'
_exptl_crystal_colour Green
_exptl_crystal_density_diffrn 1.316
_exptl_crystal_description Block
_exptl_crystal_F_000 640
_exptl_crystal_size_max 0.200
_exptl_crystal_size_mid 0.200
_exptl_crystal_size_min 0.200
_refine_diff_density_max 0.486
_refine_diff_density_min -0.429
_refine_diff_density_rms 0.139
_refine_ls_extinction_coef 0.067(9)
_refine_ls_extinction_expression Fc^*^=kFc[1+0.001xFc^2^\l^3^/sin(2\q)]^-1/4^
_refine_ls_extinction_method SHELXL
_refine_ls_goodness_of_fit_ref 1.149
_refine_ls_hydrogen_treatment mixed
_refine_ls_matrix_type full
_refine_ls_number_parameters 218
_refine_ls_number_reflns 3506
_refine_ls_number_restraints 0
_refine_ls_restrained_S_all 1.149
_refine_ls_R_factor_all 0.0926
_refine_ls_R_factor_gt 0.0721
_refine_ls_shift/su_max 0.000
_refine_ls_shift/su_mean 0.000
_refine_ls_structure_factor_coef Fsqd
_refine_ls_weighting_details
;
 w=1/[\s^2^(Fo^2^)+(0.1157P)^2^+0.2680P]
 where P=(Fo^2^+2Fc^2^)/3
;
_refine_ls_weighting_scheme calc
_refine_ls_wR_factor_gt 0.1997
_refine_ls_wR_factor_ref 0.2240
_reflns_Friedel_coverage 0.000
_reflns_number_gt 2734
_reflns_number_total 3506
_reflns_threshold_expression 'I > 2\s(I)'
_cod_data_source_file c5ce01280e2.cif
_cod_data_source_block shelx
_cod_depositor_comments
;
The following automatic conversions were performed:

'_exptl_absorpt_correction_type' value 'Multi-scan' changed to
'multi-scan' according to
/usr/data/users/saulius/crontab/automatic-downloads/rss-feeds/RSC/lib/dictionaries/cif_core.dic
dictionary named 'cif_core.dic' version 2.4.2 from 2011-04-26.

Automatic conversion script
Id: cif_fix_values 3271 2015-04-21 07:52:19Z andrius 

 Adding full bibliography for 7222059--7222080.cif.
;
_cod_database_code 7222074
_shelx_space_group_comment
;
The symmetry employed for this shelxl refinement is uniquely defined
by the following loop, which should always be used as a source of
symmetry information in preference to the above space-group names.
They are only intended as comments.
;
_shelx_estimated_absorpt_t_min 0.983
_shelx_estimated_absorpt_t_max 0.983
_shelxl_version_number 2013-2

loop_
_space_group_symop_operation_xyz
'x, y, z'
'-x+1/2, y+1/2, -z+1/2'
'-x, -y, -z'
'x-1/2, -y-1/2, z-1/2'

loop_
_atom_site_label
_atom_site_type_symbol
_atom_site_fract_x
_atom_site_fract_y
_atom_site_fract_z
_atom_site_U_iso_or_equiv
_atom_site_adp_type
_atom_site_occupancy
_atom_site_site_symmetry_order
_atom_site_calc_flag
_atom_site_refinement_flags_posn
_atom_site_refinement_flags_adp
H2O H 0.596(5) 0.3019(14) 1.176(3) 0.069(9) Uiso 1 1 d . .
H1O H 0.290(5) 0.117(2) 0.719(4) 0.109(13) Uiso 1 1 d . .
O1 O 0.2587(2) 0.15269(7) 0.7826(2) 0.0522(5) Uani 1 1 d . .
N1 N 0.2810(2) 0.05368(8) 0.60765(19) 0.0398(4) Uani 1 1 d . .
N2 N 0.2258(2) -0.04169(8) 0.4051(2) 0.0428(5) Uani 1 1 d . .
C2 C 0.3796(3) 0.22042(8) 0.9578(2) 0.0372(5) Uani 1 1 d . .
C1 C 0.4065(3) 0.17577(9) 0.8521(2) 0.0394(5) Uani 1 1 d . .
O2 O 0.4972(2) 0.28703(7) 1.1352(2) 0.0538(5) Uani 1 1 d . .
C14 C 0.1851(3) -0.04637(9) 0.5500(2) 0.0372(5) Uani 1 1 d . .
C6 C 0.5723(3) 0.15516(10) 0.8207(3) 0.0473(5) Uani 1 1 d . .
H6 H 0.5873 0.1247 0.7485 0.057 Uiso 1 1 calc R U
C4 C 0.6953(3) 0.22403(9) 1.0008(3) 0.0419(5) Uani 1 1 d . .
H4 H 0.7942 0.2406 1.0518 0.050 Uiso 1 1 calc R U
C3 C 0.5273(3) 0.24419(8) 1.0307(2) 0.0379(5) Uani 1 1 d . .
C13 C 0.2937(3) 0.01006(10) 0.3616(2) 0.0412(5) Uani 1 1 d . .
C8 C 0.3210(3) 0.05856(10) 0.4632(2) 0.0408(5) Uani 1 1 d . .
C19 C 0.2129(2) 0.00168(9) 0.6525(2) 0.0361(5) Uani 1 1 d . .
C15 C 0.1110(3) -0.10080(11) 0.6029(3) 0.0536(6) Uani 1 1 d . .
H15 H 0.0895 -0.1330 0.5360 0.064 Uiso 1 1 calc R U
C5 C 0.7158(3) 0.17957(11) 0.8958(3) 0.0475(6) Uani 1 1 d . .
H5 H 0.8296 0.1656 0.8749 0.057 Uiso 1 1 calc R U
C18 C 0.1672(3) -0.00632(12) 0.8049(2) 0.0508(6) Uani 1 1 d . .
H18 H 0.1839 0.0254 0.8743 0.061 Uiso 1 1 calc R U
C7 C 0.1991(3) 0.24052(12) 0.9981(3) 0.0563(7) Uani 1 1 d . .
H7A H 0.1585 0.2712 0.9274 0.084 Uiso 1 1 calc R U
H7B H 0.2023 0.2569 1.0997 0.084 Uiso 1 1 calc R U
H7C H 0.1189 0.2065 0.9935 0.084 Uiso 1 1 calc R U
C12 C 0.3407(3) 0.01765(16) 0.2089(3) 0.0646(8) Uani 1 1 d . .
H12 H 0.3239 -0.0142 0.1401 0.077 Uiso 1 1 calc R U
C9 C 0.3939(3) 0.11289(13) 0.4092(3) 0.0635(8) Uani 1 1 d . .
H9 H 0.4130 0.1456 0.4749 0.076 Uiso 1 1 calc R U
C17 C 0.1006(3) -0.05856(15) 0.8512(3) 0.0647(8) Uani 1 1 d . .
H17 H 0.0727 -0.0635 0.9534 0.078 Uiso 1 1 calc R U
C16 C 0.0717(3) -0.10585(14) 0.7501(4) 0.0655(8) Uani 1 1 d . .
H16 H 0.0238 -0.1421 0.7854 0.079 Uiso 1 1 calc R U
C10 C 0.4357(4) 0.11701(19) 0.2620(5) 0.0845(12) Uani 1 1 d . .
H10 H 0.4845 0.1531 0.2263 0.101 Uiso 1 1 calc R U
C11 C 0.4087(4) 0.0695(2) 0.1620(4) 0.0846(12) Uani 1 1 d . .
H11 H 0.4386 0.0740 0.0602 0.102 Uiso 1 1 calc R U

loop_
_atom_site_aniso_label
_atom_site_aniso_U_11
_atom_site_aniso_U_22
_atom_site_aniso_U_33
_atom_site_aniso_U_23
_atom_site_aniso_U_13
_atom_site_aniso_U_12
O1 0.0487(9) 0.0424(9) 0.0642(11) -0.0132(7) -0.0200(8) 0.0082(7)
N1 0.0396(9) 0.0412(9) 0.0382(9) -0.0015(7) -0.0063(7) 0.0025(7)
N2 0.0447(10) 0.0473(10) 0.0360(9) -0.0041(7) -0.0033(8) 0.0102(8)
C2 0.0351(10) 0.0313(9) 0.0449(11) 0.0033(8) -0.0051(8) 0.0015(7)
C1 0.0408(11) 0.0330(10) 0.0439(11) 0.0016(8) -0.0090(9) 0.0032(8)
O2 0.0391(9) 0.0529(10) 0.0689(12) -0.0223(8) -0.0081(8) -0.0028(7)
C14 0.0315(10) 0.0396(10) 0.0402(11) 0.0030(8) -0.0053(8) 0.0041(8)
C6 0.0501(12) 0.0435(12) 0.0482(12) -0.0031(9) -0.0014(10) 0.0102(9)
C4 0.0324(10) 0.0410(11) 0.0523(13) 0.0074(9) -0.0027(9) -0.0030(8)
C3 0.0367(10) 0.0317(9) 0.0450(11) 0.0029(8) -0.0021(9) -0.0003(7)
C13 0.0333(10) 0.0572(13) 0.0330(10) 0.0059(9) -0.0006(8) 0.0116(9)
C8 0.0323(10) 0.0459(11) 0.0438(11) 0.0110(9) -0.0066(8) 0.0019(8)
C19 0.0295(9) 0.0461(11) 0.0325(10) 0.0027(8) -0.0027(7) 0.0045(8)
C15 0.0439(12) 0.0458(12) 0.0704(16) 0.0117(11) -0.0107(11) -0.0025(10)
C5 0.0383(11) 0.0509(12) 0.0534(13) 0.0050(10) 0.0043(10) 0.0076(9)
C18 0.0462(12) 0.0742(16) 0.0322(11) 0.0034(10) 0.0034(9) 0.0126(11)
C7 0.0347(11) 0.0524(13) 0.0812(18) -0.0206(12) -0.0086(11) 0.0037(9)
C12 0.0509(14) 0.108(2) 0.0352(12) 0.0152(13) 0.0050(11) 0.0267(14)
C9 0.0491(13) 0.0597(15) 0.0809(19) 0.0314(14) -0.0144(13) -0.0103(11)
C17 0.0437(13) 0.101(2) 0.0493(14) 0.0300(15) 0.0087(11) 0.0105(14)
C16 0.0431(13) 0.0707(18) 0.083(2) 0.0400(16) -0.0008(13) -0.0007(12)
C10 0.0468(15) 0.113(3) 0.093(2) 0.072(2) -0.0096(15) -0.0104(16)
C11 0.0465(15) 0.152(4) 0.0558(17) 0.054(2) 0.0095(13) 0.0155(19)

loop_
_atom_type_symbol
_atom_type_description
_atom_type_scat_dispersion_real
_atom_type_scat_dispersion_imag
_atom_type_scat_source
C C 0.0033 0.0016 'International Tables Vol C Tables 4.2.6.8 and 6.1.1.4'
H H 0.0000 0.0000 'International Tables Vol C Tables 4.2.6.8 and 6.1.1.4'
N N 0.0061 0.0033 'International Tables Vol C Tables 4.2.6.8 and 6.1.1.4'
O O 0.0106 0.0060 'International Tables Vol C Tables 4.2.6.8 and 6.1.1.4'

loop_
_geom_angle_atom_site_label_1
_geom_angle_atom_site_label_2
_geom_angle_atom_site_label_3
_geom_angle
C1 O1 H1O 110(2)
C8 N1 C19 117.30(18)
C13 N2 C14 116.80(18)
C3 C2 C1 117.28(19)
C3 C2 C7 120.7(2)
C1 C2 C7 121.96(19)
O1 C1 C6 121.9(2)
O1 C1 C2 116.20(19)
C6 C1 C2 121.9(2)
C3 O2 H2O 113(2)
N2 C14 C19 121.65(19)
N2 C14 C15 119.2(2)
C19 C14 C15 119.1(2)
C5 C6 C1 119.2(2)
C5 C6 H6 120.4
C1 C6 H6 120.4
C5 C4 C3 119.1(2)
C5 C4 H4 120.5
C3 C4 H4 120.5
O2 C3 C4 122.24(19)
O2 C3 C2 116.06(19)
C4 C3 C2 121.7(2)
N2 C13 C8 121.9(2)
N2 C13 C12 119.4(2)
C8 C13 C12 118.6(2)
N1 C8 C13 121.12(19)
N1 C8 C9 119.8(2)
C13 C8 C9 119.1(2)
N1 C19 C18 120.0(2)
N1 C19 C14 121.18(19)
C18 C19 C14 118.8(2)
C16 C15 C14 119.3(2)
C16 C15 H15 120.4
C14 C15 H15 120.4
C4 C5 C6 120.8(2)
C4 C5 H5 119.6
C6 C5 H5 119.6
C17 C18 C19 120.4(3)
C17 C18 H18 119.8
C19 C18 H18 119.8
C2 C7 H7A 109.5
C2 C7 H7B 109.5
H7A C7 H7B 109.5
C2 C7 H7C 109.5
H7A C7 H7C 109.5
H7B C7 H7C 109.5
C11 C12 C13 120.6(3)
C11 C12 H12 119.7
C13 C12 H12 119.7
C10 C9 C8 119.1(3)
C10 C9 H9 120.4
C8 C9 H9 120.4
C18 C17 C16 120.9(3)
C18 C17 H17 119.6
C16 C17 H17 119.6
C15 C16 C17 121.5(2)
C15 C16 H16 119.3
C17 C16 H16 119.3
C9 C10 C11 121.9(3)
C9 C10 H10 119.1
C11 C10 H10 119.1
C12 C11 C10 120.7(3)
C12 C11 H11 119.7
C10 C11 H11 119.7

loop_
_geom_bond_atom_site_label_1
_geom_bond_atom_site_label_2
_geom_bond_distance
O1 C1 1.378(3)
O1 H1O 1.01(4)
N1 C8 1.339(3)
N1 C19 1.344(3)
N2 C13 1.335(3)
N2 C14 1.344(3)
C2 C3 1.396(3)
C2 C1 1.396(3)
C2 C7 1.507(3)
C1 C6 1.387(3)
O2 C3 1.364(3)
O2 H2O 0.90(4)
C14 C19 1.428(3)
C14 C15 1.433(3)
C6 C5 1.385(3)
C6 H6 0.9500
C4 C5 1.382(3)
C4 C3 1.396(3)
C4 H4 0.9500
C13 C8 1.430(3)
C13 C12 1.431(3)
C8 C9 1.431(3)
C19 C18 1.428(3)
C15 C16 1.363(4)
C15 H15 0.9500
C5 H5 0.9500
C18 C17 1.349(4)
C18 H18 0.9500
C7 H7A 0.9800
C7 H7B 0.9800
C7 H7C 0.9800
C12 C11 1.347(5)
C12 H12 0.9500
C9 C10 1.365(5)
C9 H9 0.9500
C17 C16 1.408(5)
C17 H17 0.9500
C16 H16 0.9500
C10 C11 1.404(6)
C10 H10 0.9500
C11 H11 0.9500

loop_
_geom_hbond_atom_site_label_D
_geom_hbond_atom_site_label_H
_geom_hbond_atom_site_label_A
_geom_hbond_distance_DH
_geom_hbond_distance_HA
_geom_hbond_distance_DA
_geom_hbond_angle_DHA
_geom_hbond_site_symmetry_A
O1 H1O N1 1.01(4) 1.74(4) 2.726(3) 164(4) .
C15 H15 O2 0.95 2.44 3.386(4) 174.2 2_546

loop_
_geom_torsion_atom_site_label_1
_geom_torsion_atom_site_label_2
_geom_torsion_atom_site_label_3
_geom_torsion_atom_site_label_4
_geom_torsion
C3 C2 C1 O1 179.50(18)
C7 C2 C1 O1 2.4(3)
C3 C2 C1 C6 0.5(3)
C7 C2 C1 C6 -176.6(2)
C13 N2 C14 C19 0.1(3)
C13 N2 C14 C15 179.68(18)
O1 C1 C6 C5 -179.1(2)
C2 C1 C6 C5 -0.1(3)
C5 C4 C3 O2 178.6(2)
C5 C4 C3 C2 0.3(3)
C1 C2 C3 O2 -178.96(18)
C7 C2 C3 O2 -1.8(3)
C1 C2 C3 C4 -0.5(3)
C7 C2 C3 C4 176.6(2)
C14 N2 C13 C8 -0.4(3)
C14 N2 C13 C12 179.62(19)
C19 N1 C8 C13 -0.6(3)
C19 N1 C8 C9 -179.99(19)
N2 C13 C8 N1 0.7(3)
C12 C13 C8 N1 -179.32(19)
N2 C13 C8 C9 -179.9(2)
C12 C13 C8 C9 0.1(3)
C8 N1 C19 C18 -179.92(18)
C8 N1 C19 C14 0.2(3)
N2 C14 C19 N1 0.0(3)
C15 C14 C19 N1 -179.57(18)
N2 C14 C19 C18 -179.80(18)
C15 C14 C19 C18 0.6(3)
N2 C14 C15 C16 179.2(2)
C19 C14 C15 C16 -1.2(3)
C3 C4 C5 C6 0.1(3)
C1 C6 C5 C4 -0.2(4)
N1 C19 C18 C17 -179.3(2)
C14 C19 C18 C17 0.6(3)
N2 C13 C12 C11 179.7(2)
C8 C13 C12 C11 -0.2(3)
N1 C8 C9 C10 179.3(2)
C13 C8 C9 C10 -0.1(3)
C19 C18 C17 C16 -1.1(4)
C14 C15 C16 C17 0.7(4)
C18 C17 C16 C15 0.5(4)
C8 C9 C10 C11 0.2(4)
C13 C12 C11 C10 0.4(4)
C9 C10 C11 C12 -0.4(5)
